data_1534104
loop_
_publ_author_name
'Zhou, Xin'
'Yu, Changjiang'
'Feng, Zeya'
'Yu, Yang'
'Wang, Jun'
'Hao, Erhong'
'Wei, Yun'
'Mu, Xiaolong'
'Jiao, Lijuan'

_publ_section_title
;
 Highly Regioselective \a-Chlorination of the BODIPY Chromophore with
 Copper(II) Chloride.
;
_journal_issue 18
_journal_name_full 'Organic letters'
_journal_page_first 4632
_journal_page_last 4635
_journal_paper_doi 10.1021/acs.orglett.5b02383
_journal_volume 17
_journal_year 2015
_chemical_formula_sum 'C13 H14 B Cl F2 N2'
_chemical_formula_weight 282.52
_chemical_name_systematic
; 
 ? 
;
_space_group_IT_number 88
_symmetry_cell_setting tetragonal
_symmetry_space_group_name_Hall '-I 4ad'
_symmetry_space_group_name_H-M 'I 41/a :2'
_atom_sites_solution_hydrogens geom
_atom_sites_solution_primary direct
_atom_sites_solution_secondary difmap
_audit_creation_method SHELXL-97
_cell_angle_alpha 90.00
_cell_angle_beta 90.00
_cell_angle_gamma 90.00
_cell_formula_units_Z 16
_cell_length_a 25.1080(17)
_cell_length_b 25.1080(17)
_cell_length_c 8.6289(8)
_cell_measurement_reflns_used 9606
_cell_measurement_temperature 293(2)
_cell_measurement_theta_max 27.66
_cell_measurement_theta_min 2.29
_cell_volume 5439.8(7)
_computing_cell_refinement 'Bruker SMART'
_computing_data_collection 'Bruker SMART'
_computing_data_reduction 'Bruker SAINT'
_computing_molecular_graphics 'Bruker SHELXTL'
_computing_publication_material 'Bruker SHELXTL'
_computing_structure_refinement 'SHELXL-97 (Sheldrick, 1997)'
_computing_structure_solution 'SHELXS-97 (Sheldrick, 1990)'
_diffrn_ambient_temperature 293(2)
_diffrn_measured_fraction_theta_full 0.762
_diffrn_measured_fraction_theta_max 0.762
_diffrn_measurement_device_type 'CCD area detector'
_diffrn_measurement_method 'phi and omega scans'
_diffrn_radiation_monochromator graphite
_diffrn_radiation_source 'fine-focus sealed tube'
_diffrn_radiation_type MoK\a
_diffrn_radiation_wavelength 0.71073
_diffrn_reflns_av_R_equivalents 0.0405
_diffrn_reflns_av_sigmaI/netI 0.0367
_diffrn_reflns_limit_h_max 31
_diffrn_reflns_limit_h_min -31
_diffrn_reflns_limit_k_max 28
_diffrn_reflns_limit_k_min -31
_diffrn_reflns_limit_l_max 10
_diffrn_reflns_limit_l_min -10
_diffrn_reflns_number 11925
_diffrn_reflns_theta_full 26.24
_diffrn_reflns_theta_max 26.24
_diffrn_reflns_theta_min 1.62
_exptl_absorpt_coefficient_mu 0.290
_exptl_absorpt_correction_T_max 0.9470
_exptl_absorpt_correction_T_min 0.9337
_exptl_absorpt_correction_type multi-scan
_exptl_crystal_colour red
_exptl_crystal_density_diffrn 1.380
_exptl_crystal_density_method 'not measured'
_exptl_crystal_description block
_exptl_crystal_F_000 2336
_exptl_crystal_size_max 0.24
_exptl_crystal_size_mid 0.20
_exptl_crystal_size_min 0.19
_refine_diff_density_max 0.200
_refine_diff_density_min -0.330
_refine_diff_density_rms 0.053
_refine_ls_extinction_method none
_refine_ls_goodness_of_fit_ref 1.034
_refine_ls_hydrogen_treatment mixed
_refine_ls_matrix_type full
_refine_ls_number_parameters 175
_refine_ls_number_reflns 2084
_refine_ls_number_restraints 0
_refine_ls_restrained_S_all 1.034
_refine_ls_R_factor_all 0.0707
_refine_ls_R_factor_gt 0.0579
_refine_ls_shift/su_max 0.000
_refine_ls_shift/su_mean 0.000
_refine_ls_structure_factor_coef Fsqd
_refine_ls_weighting_details 'calc w=1/[\s^2^(Fo^2^)+(0.1345P)^2^+0.0000P] where P=(Fo^2^+2Fc^2^)/3'
_refine_ls_weighting_scheme calc
_refine_ls_wR_factor_gt 0.1733
_refine_ls_wR_factor_ref 0.1872
_reflns_number_gt 1575
_reflns_number_total 2084
_reflns_threshold_expression >2sigma(I)
_cod_data_source_file ol5b02383_si_002.cif
_cod_data_source_block 150603b
_cod_depositor_comments
;
The following automatic conversions were performed:

'_symmetry_cell_setting' value 'Tetragonal' changed to 'tetragonal'
according to
/usr/data/users/saulius/crontab/automatic-downloads/current/ACS/lib/dictionaries/cif_core.dic
dictionary named 'cif_core.dic' version 2.4.2 from 2011-04-26.

Automatic conversion script
Id: cif_fix_values 3271 2015-04-21 07:52:19Z andrius 
;
_cod_original_sg_symbol_H-M I4(1)/a
_cod_database_code 1534104

loop_
_symmetry_equiv_pos_as_xyz
'x, y, z'
'-x+1/2, -y, z+1/2'
'-y+3/4, x+1/4, z+1/4'
'y+3/4, -x+3/4, z+3/4'
'x+1/2, y+1/2, z+1/2'
'-x+1, -y+1/2, z+1'
'-y+5/4, x+3/4, z+3/4'
'y+5/4, -x+5/4, z+5/4'
'-x, -y, -z'
'x-1/2, y, -z-1/2'
'y-3/4, -x-1/4, -z-1/4'
'-y-3/4, x-3/4, -z-3/4'
'-x+1/2, -y+1/2, -z+1/2'
'x, y+1/2, -z'
'y-1/4, -x+1/4, -z+1/4'
'-y-1/4, x-1/4, -z-1/4'

loop_
_atom_site_label
_atom_site_type_symbol
_atom_site_fract_x
_atom_site_fract_y
_atom_site_fract_z
_atom_site_U_iso_or_equiv
_atom_site_adp_type
_atom_site_occupancy
_atom_site_symmetry_multiplicity
_atom_site_calc_flag
_atom_site_refinement_flags
B1 B 0.31986(11) 0.17095(10) 0.1573(3) 0.0452(6) Uani 1 1 d .
C1 C 0.23349(11) 0.12738(11) 0.2628(3) 0.0522(6) Uani 1 1 d .
C2 C 0.19783(11) 0.13291(12) 0.3893(4) 0.0632(7) Uani 1 1 d .
C3 C 0.21628(11) 0.17413(12) 0.4792(3) 0.0555(6) Uani 1 1 d .
C4 C 0.26304(10) 0.19396(9) 0.4038(3) 0.0482(5) Uani 1 1 d .
C5 C 0.29632(10) 0.23510(10) 0.4409(3) 0.0534(6) Uani 1 1 d .
H5 H 0.2889 0.2556 0.5281 0.064 Uiso 1 1 calc R
C6 C 0.34121(11) 0.24736(10) 0.3515(3) 0.0532(6) Uani 1 1 d .
C7 C 0.38036(13) 0.28645(12) 0.3708(5) 0.0719(8) Uani 1 1 d .
H7 H 0.3816 0.3116 0.4498 0.086 Uiso 1 1 calc R
C8 C 0.41646(14) 0.28121(13) 0.2530(4) 0.0741(9) Uani 1 1 d .
H8 H 0.4466 0.3020 0.2365 0.089 Uiso 1 1 calc R
C9 C 0.39911(11) 0.23873(11) 0.1630(4) 0.0608(7) Uani 1 1 d .
C10 C 0.22980(13) 0.08786(14) 0.1352(4) 0.0689(8) Uani 1 1 d .
H10A H 0.2202 0.1057 0.0408 0.103 Uiso 1 1 calc R
H10B H 0.2032 0.0618 0.1601 0.103 Uiso 1 1 calc R
H10C H 0.2636 0.0705 0.1223 0.103 Uiso 1 1 calc R
C11 C 0.15007(15) 0.09876(18) 0.4172(5) 0.0877(11) Uani 1 1 d .
H11A H 0.1326 0.0917 0.3191 0.105 Uiso 1 1 calc R
H11B H 0.1252 0.1179 0.4827 0.105 Uiso 1 1 calc R
C12 C 0.1641(2) 0.04700(19) 0.4927(6) 0.1026(15) Uani 1 1 d .
H12A H 0.1887 0.0279 0.4283 0.154 Uiso 1 1 calc R
H12B H 0.1324 0.0262 0.5066 0.154 Uiso 1 1 calc R
H12C H 0.1801 0.0537 0.5918 0.154 Uiso 1 1 calc R
C13 C 0.19340(16) 0.19508(15) 0.6260(4) 0.0763(9) Uani 1 1 d .
H13A H 0.1651 0.1721 0.6600 0.114 Uiso 1 1 calc R
H13B H 0.1797 0.2303 0.6089 0.114 Uiso 1 1 calc R
H13C H 0.2207 0.1964 0.7040 0.114 Uiso 1 1 calc R
Cl1 Cl 0.42914(4) 0.21358(4) 0.00368(12) 0.0846(4) Uani 1 1 d .
F1 F 0.30065(7) 0.18282(7) 0.01055(16) 0.0601(5) Uani 1 1 d .
F2 F 0.35013(6) 0.12525(6) 0.1509(2) 0.0604(5) Uani 1 1 d .
N1 N 0.27258(8) 0.16341(8) 0.2710(2) 0.0449(5) Uani 1 1 d .
N2 N 0.35342(8) 0.21798(8) 0.2216(3) 0.0494(5) Uani 1 1 d .

loop_
_atom_site_aniso_label
_atom_site_aniso_U_11
_atom_site_aniso_U_22
_atom_site_aniso_U_33
_atom_site_aniso_U_23
_atom_site_aniso_U_13
_atom_site_aniso_U_12
B1 0.0447(12) 0.0387(12) 0.0521(14) 0.0006(10) 0.0005(10) -0.0004(9)
C1 0.0487(13) 0.0534(14) 0.0544(14) 0.0021(10) -0.0062(10) -0.0074(10)
C2 0.0493(14) 0.0669(17) 0.0733(17) 0.0102(14) 0.0028(12) -0.0073(12)
C3 0.0535(14) 0.0548(14) 0.0582(14) 0.0053(10) 0.0067(11) 0.0043(11)
C4 0.0478(12) 0.0471(12) 0.0497(12) 0.0001(9) -0.0006(9) 0.0026(9)
C5 0.0558(14) 0.0478(13) 0.0567(14) -0.0070(11) -0.0039(11) 0.0048(10)
C6 0.0539(13) 0.0406(11) 0.0652(15) -0.0051(10) -0.0062(11) -0.0002(9)
C7 0.0654(17) 0.0500(14) 0.100(2) -0.0116(14) -0.0146(16) -0.0087(12)
C8 0.0540(16) 0.0557(17) 0.112(3) 0.0004(15) -0.0077(15) -0.0157(12)
C9 0.0475(13) 0.0507(13) 0.0841(19) 0.0091(13) 0.0043(12) -0.0039(10)
C10 0.0651(17) 0.0771(19) 0.0646(16) -0.0116(14) -0.0073(13) -0.0265(15)
C11 0.0603(18) 0.100(3) 0.103(3) 0.003(2) 0.0161(18) -0.0267(18)
C12 0.120(4) 0.095(3) 0.092(3) 0.012(2) 0.018(2) -0.045(3)
C13 0.085(2) 0.0733(19) 0.0703(18) 0.0040(15) 0.0257(16) 0.0083(15)
Cl1 0.0693(6) 0.0832(6) 0.1014(7) 0.0061(4) 0.0318(4) -0.0080(4)
F1 0.0700(11) 0.0622(10) 0.0483(8) 0.0022(6) -0.0010(6) -0.0057(8)
F2 0.0555(9) 0.0423(8) 0.0834(11) -0.0023(7) 0.0044(7) 0.0059(6)
N1 0.0412(10) 0.0456(10) 0.0479(10) 0.0002(8) -0.0025(7) -0.0021(8)
N2 0.0433(11) 0.0420(10) 0.0628(12) 0.0003(8) -0.0004(8) -0.0033(8)

loop_
_atom_type_symbol
_atom_type_description
_atom_type_scat_dispersion_real
_atom_type_scat_dispersion_imag
_atom_type_scat_source
C C 0.0033 0.0016 'International Tables Vol C Tables 4.2.6.8 and 6.1.1.4'
H H 0.0000 0.0000 'International Tables Vol C Tables 4.2.6.8 and 6.1.1.4'
B B 0.0013 0.0007 'International Tables Vol C Tables 4.2.6.8 and 6.1.1.4'
N N 0.0061 0.0033 'International Tables Vol C Tables 4.2.6.8 and 6.1.1.4'
F F 0.0171 0.0103 'International Tables Vol C Tables 4.2.6.8 and 6.1.1.4'
Cl Cl 0.1484 0.1585 'International Tables Vol C Tables 4.2.6.8 and 6.1.1.4'

loop_
_geom_angle_atom_site_label_1
_geom_angle_atom_site_label_2
_geom_angle_atom_site_label_3
_geom_angle
F2 B1 F1 109.5(2)
F2 B1 N1 110.25(19)
F1 B1 N1 109.7(2)
F2 B1 N2 110.4(2)
F1 B1 N2 110.6(2)
N1 B1 N2 106.40(19)
N1 C1 C2 110.9(2)
N1 C1 C10 122.5(2)
C2 C1 C10 126.6(3)
C3 C2 C1 107.2(2)
C3 C2 C11 127.7(3)
C1 C2 C11 125.1(3)
C2 C3 C4 106.3(2)
C2 C3 C13 128.1(3)
C4 C3 C13 125.5(3)
C5 C4 N1 120.1(2)
C5 C4 C3 131.1(2)
N1 C4 C3 108.8(2)
C4 C5 C6 121.9(2)
C4 C5 H5 119.0
C6 C5 H5 119.0
N2 C6 C7 108.5(3)
N2 C6 C5 120.7(2)
C7 C6 C5 130.8(3)
C8 C7 C6 108.0(3)
C8 C7 H7 126.0
C6 C7 H7 126.0
C7 C8 C9 106.3(3)
C7 C8 H8 126.8
C9 C8 H8 126.8
N2 C9 C8 110.6(3)
N2 C9 Cl1 122.4(2)
C8 C9 Cl1 127.0(2)
C1 C10 H10A 109.5
C1 C10 H10B 109.5
H10A C10 H10B 109.5
C1 C10 H10C 109.5
H10A C10 H10C 109.5
H10B C10 H10C 109.5
C2 C11 C12 112.4(4)
C2 C11 H11A 109.1
C12 C11 H11A 109.1
C2 C11 H11B 109.1
C12 C11 H11B 109.1
H11A C11 H11B 107.9
C11 C12 H12A 109.5
C11 C12 H12B 109.5
H12A C12 H12B 109.5
C11 C12 H12C 109.5
H12A C12 H12C 109.5
H12B C12 H12C 109.5
C3 C13 H13A 109.5
C3 C13 H13B 109.5
H13A C13 H13B 109.5
C3 C13 H13C 109.5
H13A C13 H13C 109.5
H13B C13 H13C 109.5
C1 N1 C4 106.8(2)
C1 N1 B1 127.6(2)
C4 N1 B1 125.6(2)
C9 N2 C6 106.6(2)
C9 N2 B1 128.1(2)
C6 N2 B1 125.3(2)

loop_
_geom_bond_atom_site_label_1
_geom_bond_atom_site_label_2
_geom_bond_distance
B1 F2 1.377(3)
B1 F1 1.388(3)
B1 N1 1.552(3)
B1 N2 1.553(3)
C1 N1 1.337(3)
C1 C2 1.419(4)
C1 C10 1.485(4)
C2 C3 1.374(4)
C2 C11 1.494(4)
C3 C4 1.432(4)
C3 C13 1.487(4)
C4 C5 1.367(4)
C4 N1 1.399(3)
C5 C6 1.400(4)
C5 H5 0.9300
C6 N2 1.376(3)
C6 C7 1.399(4)
C7 C8 1.368(6)
C7 H7 0.9300
C8 C9 1.389(5)
C8 H8 0.9300
C9 N2 1.357(3)
C9 Cl1 1.691(3)
C10 H10A 0.9600
C10 H10B 0.9600
C10 H10C 0.9600
C11 C12 1.496(7)
C11 H11A 0.9700
C11 H11B 0.9700
C12 H12A 0.9600
C12 H12B 0.9600
C12 H12C 0.9600
C13 H13A 0.9600
C13 H13B 0.9600
C13 H13C 0.9600
